data_7128348
loop_
_publ_author_name
'Liang, Qiuming'
'Hayashi, Kasumi'
'Zeng, Yimin'
'Jimenez-Santiago, Jose L'
'Song, Datong'

_publ_section_title
;
 Constructing fused N-heterocycles from unprotected mesoionic
 N-heterocyclic olefins and organic azides <i>via</i> diazo transfer.
;
_journal_issue 50
_journal_name_full 'Chemical communications (Cambridge, England)'
_journal_page_first 6137
_journal_page_last 6140
_journal_paper_doi 10.1039/d1cc02245h
_journal_volume 57
_journal_year 2021
_chemical_formula_sum 'C16 H21 N5'
_chemical_formula_weight 283.38
_space_group_crystal_system monoclinic
_space_group_IT_number 14
_space_group_name_Hall '-P 2ybc'
_space_group_name_H-M_alt 'P 1 21/c 1'
_atom_sites_solution_hydrogens geom
_audit_creation_method SHELXL-2016/6
_audit_update_record
;
2021-04-08 deposited with the CCDC.	2021-05-19 downloaded from the CCDC.
;
_cell_angle_alpha 90
_cell_angle_beta 97.239(17)
_cell_angle_gamma 90
_cell_formula_units_Z 4
_cell_length_a 13.043(4)
_cell_length_b 16.924(5)
_cell_length_c 7.147(2)
_cell_measurement_reflns_used 21722
_cell_measurement_temperature 150(2)
_cell_measurement_theta_max 3.323
_cell_measurement_theta_min 3.323
_cell_volume 1565.1(8)
_computing_structure_refinement 'SHELXL-2016/6 (Sheldrick, 2016)'
_computing_structure_solution 'SHELXT 2018/2 (Sheldrick, 2018)'
_diffrn_ambient_temperature 150(2)
_diffrn_measured_fraction_theta_full 0.996
_diffrn_measured_fraction_theta_max 0.993
_diffrn_measurement_device_type 'Bruker Kappa Photon II'
_diffrn_measurement_method 'omega and phi scans'
_diffrn_radiation_type MoK\a
_diffrn_radiation_wavelength 0.71073
_diffrn_reflns_av_R_equivalents 0.0662
_diffrn_reflns_av_unetI/netI 0.0743
_diffrn_reflns_Laue_measured_fraction_full 0.996
_diffrn_reflns_Laue_measured_fraction_max 0.993
_diffrn_reflns_limit_h_max 16
_diffrn_reflns_limit_h_min -16
_diffrn_reflns_limit_k_max 18
_diffrn_reflns_limit_k_min -21
_diffrn_reflns_limit_l_max 9
_diffrn_reflns_limit_l_min -9
_diffrn_reflns_number 21722
_diffrn_reflns_point_group_measured_fraction_full 0.996
_diffrn_reflns_point_group_measured_fraction_max 0.993
_diffrn_reflns_theta_full 25.242
_diffrn_reflns_theta_max 27.501
_diffrn_reflns_theta_min 3.323
_exptl_absorpt_coefficient_mu 0.075
_exptl_absorpt_correction_T_max 0.7455
_exptl_absorpt_correction_T_min 0.6844
_exptl_absorpt_correction_type multi-scan
_exptl_absorpt_process_details
;
 SADABS 2016/2: Krause, L., Herbst-Irmer, R., Sheldrick G.M. & Stalke D.,
 J. Appl. Cryst. 48 (2015) 3-10
;
_exptl_crystal_colour colorless
_exptl_crystal_density_diffrn 1.203
_exptl_crystal_description rod
_exptl_crystal_F_000 608
_exptl_crystal_size_max 0.6
_exptl_crystal_size_mid 0.1
_exptl_crystal_size_min 0.1
_refine_diff_density_max 0.265
_refine_diff_density_min -0.356
_refine_diff_density_rms 0.046
_refine_ls_extinction_coef 0.024(6)
_refine_ls_extinction_expression Fc^*^=kFc[1+0.001xFc^2^\l^3^/sin(2\q)]^-1/4^
_refine_ls_extinction_method 'SHELXL-2016/6 (Sheldrick 2016)'
_refine_ls_goodness_of_fit_ref 1.046
_refine_ls_hydrogen_treatment constr
_refine_ls_matrix_type full
_refine_ls_number_parameters 211
_refine_ls_number_reflns 3569
_refine_ls_number_restraints 0
_refine_ls_restrained_S_all 1.046
_refine_ls_R_factor_all 0.1049
_refine_ls_R_factor_gt 0.0609
_refine_ls_shift/su_max 0.000
_refine_ls_shift/su_mean 0.000
_refine_ls_structure_factor_coef Fsqd
_refine_ls_weighting_details 'w=1/[\s^2^(Fo^2^)+(0.0775P)^2^+0.5226P] where P=(Fo^2^+2Fc^2^)/3'
_refine_ls_weighting_scheme calc
_refine_ls_wR_factor_gt 0.1646
_refine_ls_wR_factor_ref 0.1883
_reflns_Friedel_coverage 0.000
_reflns_number_gt 2228
_reflns_number_total 3569
_reflns_threshold_expression 'I > 2\s(I)'
_cod_data_source_file d1cc02245h2.cif
_cod_data_source_block wl487a
_cod_depositor_comments 'Adding full bibliography for 7128333--7128355.cif.'
_cod_original_cell_volume 1564.9(8)
_cod_original_sg_symbol_H-M 'P 21/c'
_cod_database_code 7128348
_shelx_shelxl_version_number 2016/6
_shelx_space_group_comment
;
The symmetry employed for this shelxl refinement is uniquely defined
by the following loop, which should always be used as a source of
symmetry information in preference to the above space-group names.
They are only intended as comments.
;

loop_
_space_group_symop_operation_xyz
'x, y, z'
'-x, y+1/2, -z+1/2'
'-x, -y, -z'
'x, -y-1/2, z-1/2'

loop_
_atom_site_label
_atom_site_type_symbol
_atom_site_fract_x
_atom_site_fract_y
_atom_site_fract_z
_atom_site_U_iso_or_equiv
_atom_site_adp_type
_atom_site_occupancy
_atom_site_site_symmetry_order
_atom_site_calc_flag
_atom_site_refinement_flags_posn
_atom_site_refinement_flags_adp
_atom_site_refinement_flags_occupancy
_atom_site_disorder_assembly
_atom_site_disorder_group
N1 N 0.51788(13) 0.85415(9) 0.4856(2) 0.0362(4) Uani 1 1 d . . . . .
C1 C 0.39645(18) 0.57666(12) 0.3765(3) 0.0446(6) Uani 1 1 d . . . . .
H1A H 0.453277 0.544471 0.425338 0.054 Uiso 1 1 calc R U . . .
N2 N 0.59743(14) 0.89597(11) 0.5682(2) 0.0431(5) Uani 1 1 d . . . . .
C2 C 0.30571(19) 0.54128(13) 0.2989(3) 0.0484(6) Uani 1 1 d . . . . .
H2A H 0.300583 0.485286 0.296094 0.058 Uiso 1 1 calc R U . . .
N3 N 0.66760(13) 0.84308(11) 0.6415(2) 0.0421(5) Uani 1 1 d . . . . .
C3 C 0.22257(19) 0.58641(13) 0.2254(3) 0.0504(6) Uani 1 1 d . . . . .
H3A H 0.159971 0.561978 0.172504 0.060 Uiso 1 1 calc R U . . .
N4 N 0.58183(13) 0.64941(10) 0.5575(2) 0.0408(5) Uani 1 1 d . . . . .
C4 C 0.23137(18) 0.66802(14) 0.2296(4) 0.0554(6) Uani 1 1 d . . . . .
H4A H 0.174732 0.699725 0.177590 0.066 Uiso 1 1 calc R U . . .
N5 N 0.66458(13) 0.69339(11) 0.6398(2) 0.0435(5) Uani 1 1 d . . . . .
C5 C 0.32193(17) 0.70361(13) 0.3088(3) 0.0464(6) Uani 1 1 d . . . . .
H5A H 0.326291 0.759643 0.311154 0.056 Uiso 1 1 calc R U . . .
C6 C 0.40671(15) 0.65935(11) 0.3850(2) 0.0348(5) Uani 1 1 d . . . . .
C7 C 0.50285(15) 0.69511(12) 0.4755(2) 0.0344(5) Uani 1 1 d . . . . .
C8 C 0.53507(15) 0.77474(11) 0.5044(2) 0.0336(5) Uani 1 1 d . . . . .
C9 C 0.63258(16) 0.76798(12) 0.6051(3) 0.0374(5) Uani 1 1 d . . . . .
C10 C 0.76400(18) 0.86971(16) 0.7533(3) 0.0544(6) Uani 1 1 d . . . . .
H10A H 0.767734 0.847439 0.882045 0.065 Uiso 1 1 calc R U . A 1
H10B H 0.762775 0.928010 0.764133 0.065 Uiso 1 1 calc R U . A 1
C12 C 0.8723(2) 0.8759(2) 0.4854(4) 0.0801(10) Uani 1 1 d . . . . .
H12A H 0.815915 0.852242 0.397430 0.096 Uiso 1 1 calc R U . B 1
H12B H 0.856351 0.933007 0.490124 0.096 Uiso 1 1 calc R U . B 1
C13 C 0.9612(2) 0.8711(2) 0.3909(5) 0.0940(12) Uani 1 1 d . . . . .
H13A H 1.019159 0.888578 0.484557 0.113 Uiso 1 1 calc R U . C 1
H13B H 0.972074 0.813865 0.372055 0.113 Uiso 1 1 calc R U . C 1
C15 C 1.0802(3) 0.8860(2) 0.1420(6) 0.1080(13) Uani 1 1 d . . . . .
H15A H 1.082730 0.914795 0.023654 0.162 Uiso 1 1 calc R U . D 1
H15B H 1.139378 0.901243 0.233143 0.162 Uiso 1 1 calc R U . D 1
H15C H 1.082679 0.829069 0.118149 0.162 Uiso 1 1 calc R U . D 1
C16 C 0.42911(17) 0.89804(12) 0.3931(3) 0.0420(5) Uani 1 1 d . . . . .
H16A H 0.414204 0.880849 0.261504 0.063 Uiso 1 1 calc R U . . .
H16B H 0.444814 0.954684 0.396999 0.063 Uiso 1 1 calc R U . . .
H16C H 0.368793 0.888001 0.458665 0.063 Uiso 1 1 calc R U . . .
C11 C 0.8574(3) 0.8458(3) 0.6692(5) 0.0590(12) Uani 0.684(5) 1 d . . P E 1
H11A H 0.918442 0.861331 0.758297 0.071 Uiso 0.684(5) 1 calc R U P E 1
H11B H 0.857596 0.787378 0.661746 0.071 Uiso 0.684(5) 1 calc R U P E 1
C14 C 0.9787(3) 0.9065(3) 0.2224(6) 0.0714(14) Uani 0.684(5) 1 d . . P E 1
H14A H 0.976770 0.964427 0.240245 0.086 Uiso 0.684(5) 1 calc R U P E 1
H14B H 0.920321 0.892570 0.125757 0.086 Uiso 0.684(5) 1 calc R U P E 1
C11A C 0.8373(5) 0.9071(5) 0.6314(9) 0.043(2) Uani 0.316(5) 1 d . . P E 2
H11C H 0.804200 0.957385 0.585863 0.051 Uiso 0.316(5) 1 calc R U P E 2
H11D H 0.899285 0.921978 0.718836 0.051 Uiso 0.316(5) 1 calc R U P E 2
C14A C 1.0102(7) 0.8454(5) 0.2491(12) 0.060(2) Uani 0.316(5) 1 d . . P E 2
H14C H 0.954618 0.825481 0.153587 0.072 Uiso 0.316(5) 1 calc R U P E 2
H14D H 1.048773 0.798067 0.299835 0.072 Uiso 0.316(5) 1 calc R U P E 2

loop_
_atom_site_aniso_label
_atom_site_aniso_U_11
_atom_site_aniso_U_22
_atom_site_aniso_U_33
_atom_site_aniso_U_23
_atom_site_aniso_U_13
_atom_site_aniso_U_12
N1 0.0449(10) 0.0360(9) 0.0277(8) -0.0009(7) 0.0043(7) -0.0027(7)
C1 0.0657(15) 0.0360(11) 0.0310(10) 0.0020(8) 0.0013(10) 0.0057(10)
N2 0.0493(11) 0.0467(10) 0.0335(9) -0.0011(8) 0.0067(8) -0.0077(9)
C2 0.0743(16) 0.0332(11) 0.0381(11) -0.0023(9) 0.0087(11) -0.0102(11)
N3 0.0435(10) 0.0526(11) 0.0306(9) 0.0017(8) 0.0060(7) -0.0068(8)
C3 0.0510(14) 0.0470(13) 0.0536(13) -0.0071(11) 0.0082(11) -0.0101(11)
N4 0.0462(11) 0.0443(10) 0.0319(8) 0.0051(7) 0.0052(8) 0.0072(8)
C4 0.0427(13) 0.0466(13) 0.0748(16) -0.0078(12) -0.0004(12) 0.0032(11)
N5 0.0438(10) 0.0525(11) 0.0340(9) 0.0044(8) 0.0042(8) 0.0047(9)
C5 0.0466(13) 0.0328(11) 0.0589(14) -0.0046(10) 0.0034(10) 0.0003(9)
C6 0.0459(12) 0.0359(11) 0.0239(9) 0.0009(8) 0.0096(8) 0.0014(9)
C7 0.0436(11) 0.0361(10) 0.0246(9) 0.0028(8) 0.0091(8) 0.0036(9)
C8 0.0409(11) 0.0378(11) 0.0231(9) 0.0031(8) 0.0079(8) 0.0003(9)
C9 0.0399(11) 0.0479(12) 0.0251(9) 0.0026(8) 0.0068(8) -0.0020(9)
C10 0.0503(14) 0.0739(16) 0.0373(12) 0.0012(11) -0.0007(10) -0.0190(12)
C12 0.0519(16) 0.140(3) 0.0473(15) -0.0050(17) 0.0025(13) -0.0300(17)
C13 0.0468(17) 0.162(3) 0.074(2) -0.026(2) 0.0126(15) -0.0205(19)
C15 0.117(3) 0.111(3) 0.111(3) 0.016(2) 0.071(2) 0.018(2)
C16 0.0561(14) 0.0332(10) 0.0362(11) -0.0004(8) 0.0036(10) 0.0054(9)
C11 0.050(2) 0.072(3) 0.051(2) 0.0183(19) -0.0091(17) -0.0123(19)
C14 0.065(3) 0.086(3) 0.065(3) 0.006(2) 0.016(2) 0.010(2)
C11A 0.044(4) 0.051(5) 0.033(3) 0.002(3) 0.004(3) -0.007(3)
C14A 0.072(6) 0.048(5) 0.064(5) 0.005(4) 0.030(4) 0.008(4)

loop_
_atom_type_symbol
_atom_type_description
_atom_type_scat_dispersion_real
_atom_type_scat_dispersion_imag
_atom_type_scat_source
C C 0.0033 0.0016 'International Tables Vol C Tables 4.2.6.8 and 6.1.1.4'
H H 0.0000 0.0000 'International Tables Vol C Tables 4.2.6.8 and 6.1.1.4'
N N 0.0061 0.0033 'International Tables Vol C Tables 4.2.6.8 and 6.1.1.4'

loop_
_geom_angle_atom_site_label_1
_geom_angle_atom_site_label_2
_geom_angle_atom_site_label_3
_geom_angle
_geom_angle_site_symmetry_1
_geom_angle_site_symmetry_3
_geom_angle_publ_flag
N2 N1 C8 111.74(16) . . ?
N2 N1 C16 117.34(16) . . ?
C8 N1 C16 130.92(17) . . ?
C2 C1 C6 121.4(2) . . ?
C2 C1 H1A 119.3 . . ?
C6 C1 H1A 119.3 . . ?
N1 N2 N3 105.92(16) . . ?
C3 C2 C1 120.5(2) . . ?
C3 C2 H2A 119.7 . . ?
C1 C2 H2A 119.7 . . ?
N2 N3 C9 110.63(17) . . ?
N2 N3 C10 120.17(18) . . ?
C9 N3 C10 129.11(19) . . ?
C2 C3 C4 119.1(2) . . ?
C2 C3 H3A 120.5 . . ?
C4 C3 H3A 120.5 . . ?
C7 N4 N5 112.71(17) . . ?
C5 C4 C3 120.5(2) . . ?
C5 C4 H4A 119.8 . . ?
C3 C4 H4A 119.8 . . ?
C9 N5 N4 102.71(16) . . ?
C4 C5 C6 121.5(2) . . ?
C4 C5 H5A 119.2 . . ?
C6 C5 H5A 119.2 . . ?
C5 C6 C1 116.94(19) . . ?
C5 C6 C7 122.99(18) . . ?
C1 C6 C7 120.06(18) . . ?
N4 C7 C8 106.43(17) . . ?
N4 C7 C6 120.94(18) . . ?
C8 C7 C6 132.60(18) . . ?
N1 C8 C9 105.12(17) . . ?
N1 C8 C7 151.39(19) . . ?
C9 C8 C7 103.47(17) . . ?
N5 C9 N3 138.7(2) . . ?
N5 C9 C8 114.67(18) . . ?
N3 C9 C8 106.59(18) . . ?
N3 C10 C11 112.7(2) . . ?
N3 C10 C11A 112.0(3) . . ?
N3 C10 H10A 109.0 . . ?
C11 C10 H10A 109.0 . . ?
N3 C10 H10B 109.0 . . ?
C11 C10 H10B 109.0 . . ?
H10A C10 H10B 107.8 . . ?
C11A C12 C13 142.8(4) . . ?
C13 C12 C11 128.7(3) . . ?
C13 C12 H12A 105.1 . . ?
C11 C12 H12A 105.1 . . ?
C13 C12 H12B 105.1 . . ?
C11 C12 H12B 105.1 . . ?
H12A C12 H12B 105.9 . . ?
C14A C13 C12 151.5(5) . . ?
C14 C13 C12 128.5(4) . . ?
C14 C13 H13A 105.2 . . ?
C12 C13 H13A 105.2 . . ?
C14 C13 H13B 105.2 . . ?
C12 C13 H13B 105.2 . . ?
H13A C13 H13B 105.9 . . ?
C14 C15 H15A 109.5 . . ?
C14 C15 H15B 109.5 . . ?
H15A C15 H15B 109.5 . . ?
C14 C15 H15C 109.5 . . ?
H15A C15 H15C 109.5 . . ?
H15B C15 H15C 109.5 . . ?
N1 C16 H16A 109.5 . . ?
N1 C16 H16B 109.5 . . ?
H16A C16 H16B 109.5 . . ?
N1 C16 H16C 109.5 . . ?
H16A C16 H16C 109.5 . . ?
H16B C16 H16C 109.5 . . ?
C12 C11 C10 118.9(3) . . ?
C12 C11 H11A 107.6 . . ?
C10 C11 H11A 107.6 . . ?
C12 C11 H11B 107.6 . . ?
C10 C11 H11B 107.6 . . ?
H11A C11 H11B 107.0 . . ?
C13 C14 C15 117.9(4) . . ?
C13 C14 H14A 107.8 . . ?
C15 C14 H14A 107.8 . . ?
C13 C14 H14B 107.8 . . ?
C15 C14 H14B 107.8 . . ?
H14A C14 H14B 107.2 . . ?
C12 C11A C10 127.1(6) . . ?
C12 C11A H11C 105.5 . . ?
C10 C11A H11C 105.5 . . ?
C12 C11A H11D 105.5 . . ?
C10 C11A H11D 105.5 . . ?
H11C C11A H11D 106.1 . . ?
C13 C14A C15 130.1(7) . . ?
C13 C14A H14C 104.7 . . ?
C15 C14A H14C 104.7 . . ?
C13 C14A H14D 104.7 . . ?
C15 C14A H14D 104.7 . . ?
H14C C14A H14D 105.7 . . ?

loop_
_geom_bond_atom_site_label_1
_geom_bond_atom_site_label_2
_geom_bond_distance
_geom_bond_site_symmetry_2
_geom_bond_publ_flag
N1 N2 1.331(2) . ?
N1 C8 1.366(2) . ?
N1 C16 1.462(3) . ?
C1 C2 1.379(3) . ?
C1 C6 1.406(3) . ?
C1 H1A 0.9500 . ?
N2 N3 1.339(2) . ?
C2 C3 1.375(3) . ?
C2 H2A 0.9500 . ?
N3 C9 1.364(3) . ?
N3 C10 1.473(3) . ?
C3 C4 1.386(3) . ?
C3 H3A 0.9500 . ?
N4 C7 1.360(2) . ?
N4 N5 1.380(2) . ?
C4 C5 1.382(3) . ?
C4 H4A 0.9500 . ?
N5 C9 1.343(3) . ?
C5 C6 1.389(3) . ?
C5 H5A 0.9500 . ?
C6 C7 1.467(3) . ?
C7 C8 1.419(3) . ?
C8 C9 1.385(3) . ?
C10 C11 1.481(5) . ?
C10 C11A 1.511(7) . ?
C10 H10A 0.9900 . ?
C10 H10B 0.9900 . ?
C12 C11A 1.302(7) . ?
C12 C13 1.416(4) . ?
C12 C11 1.444(4) . ?
C12 H12A 0.9900 . ?
C12 H12B 0.9900 . ?
C13 C14A 1.337(8) . ?
C13 C14 1.389(5) . ?
C13 H13A 0.9900 . ?
C13 H13B 0.9900 . ?
C15 C14A 1.438(8) . ?
C15 C14 1.547(5) . ?
C15 H15A 0.9800 . ?
C15 H15B 0.9800 . ?
C15 H15C 0.9800 . ?
C16 H16A 0.9800 . ?
C16 H16B 0.9800 . ?
C16 H16C 0.9800 . ?
C11 H11A 0.9900 . ?
C11 H11B 0.9900 . ?
C14 H14A 0.9900 . ?
C14 H14B 0.9900 . ?
C11A H11C 0.9900 . ?
C11A H11D 0.9900 . ?
C14A H14C 0.9900 . ?
C14A H14D 0.9900 . ?

loop_
_geom_torsion_atom_site_label_1
_geom_torsion_atom_site_label_2
_geom_torsion_atom_site_label_3
_geom_torsion_atom_site_label_4
_geom_torsion
_geom_torsion_site_symmetry_1
_geom_torsion_site_symmetry_2
_geom_torsion_site_symmetry_3
_geom_torsion_site_symmetry_4
_geom_torsion_publ_flag
C8 N1 N2 N3 0.1(2) . . . . ?
C16 N1 N2 N3 179.98(15) . . . . ?
C6 C1 C2 C3 0.7(3) . . . . ?
N1 N2 N3 C9 0.1(2) . . . . ?
N1 N2 N3 C10 -176.60(16) . . . . ?
C1 C2 C3 C4 0.3(3) . . . . ?
C2 C3 C4 C5 -0.9(4) . . . . ?
C7 N4 N5 C9 0.2(2) . . . . ?
C3 C4 C5 C6 0.5(4) . . . . ?
C4 C5 C6 C1 0.5(3) . . . . ?
C4 C5 C6 C7 -178.0(2) . . . . ?
C2 C1 C6 C5 -1.1(3) . . . . ?
C2 C1 C6 C7 177.51(18) . . . . ?
N5 N4 C7 C8 0.2(2) . . . . ?
N5 N4 C7 C6 -178.27(15) . . . . ?
C5 C6 C7 N4 176.31(18) . . . . ?
C1 C6 C7 N4 -2.2(3) . . . . ?
C5 C6 C7 C8 -1.7(3) . . . . ?
C1 C6 C7 C8 179.85(19) . . . . ?
N2 N1 C8 C9 -0.3(2) . . . . ?
C16 N1 C8 C9 179.88(18) . . . . ?
N2 N1 C8 C7 177.9(3) . . . . ?
C16 N1 C8 C7 -1.9(5) . . . . ?
N4 C7 C8 N1 -178.7(3) . . . . ?
C6 C7 C8 N1 -0.5(5) . . . . ?
N4 C7 C8 C9 -0.48(19) . . . . ?
C6 C7 C8 C9 177.71(19) . . . . ?
N4 N5 C9 N3 178.6(2) . . . . ?
N4 N5 C9 C8 -0.6(2) . . . . ?
N2 N3 C9 N5 -179.5(2) . . . . ?
C10 N3 C9 N5 -3.2(4) . . . . ?
N2 N3 C9 C8 -0.3(2) . . . . ?
C10 N3 C9 C8 176.03(18) . . . . ?
N1 C8 C9 N5 179.77(15) . . . . ?
C7 C8 C9 N5 0.7(2) . . . . ?
N1 C8 C9 N3 0.3(2) . . . . ?
C7 C8 C9 N3 -178.75(15) . . . . ?
N2 N3 C10 C11 -119.0(3) . . . . ?
C9 N3 C10 C11 65.0(3) . . . . ?
N2 N3 C10 C11A -72.4(4) . . . . ?
C9 N3 C10 C11A 111.6(4) . . . . ?
C11A C12 C13 C14A -178.5(11) . . . . ?
C11 C12 C13 C14 -173.2(4) . . . . ?
C13 C12 C11 C10 169.6(3) . . . . ?
N3 C10 C11 C12 62.8(4) . . . . ?
C12 C13 C14 C15 -175.3(4) . . . . ?
C13 C12 C11A C10 -143.2(6) . . . . ?
N3 C10 C11A C12 -55.1(8) . . . . ?
C12 C13 C14A C15 138.4(9) . . . . ?
